data_4336924
loop_
_publ_author_name
'Ikuya Yamada'
'Hidenobu Etani'
'Kazuki Tsuchida'
'Shohei Marukawa'
'Naoaki Hayashi'
'Takateru Kawakami'
'Masaichiro Mizumaki'
'Kenya Ohgushi'
'Yoshihiro Kusano'
'Jungeun Kim'
'Naruki Tsuji'
'Ryoji Takahashi'
'Norimasa Nishiyama'
'Toru Inoue'
'Tetsuo Irifune'
'Mikio Takano'

_publ_section_title
;
 Control of Bond-Strain-Induced Electronic Phase Transitions in Iron
 Perovskites
;
_journal_name_full 'Inorganic Chemistry'
_journal_page_first 13751
_journal_page_last 13761
_journal_paper_doi 10.1021/ic402344m
_journal_volume 52
_journal_year 2013
_chemical_formula_sum 'Cu3 Fe4 Nd O12'
_chemical_formula_weight 750.253
_space_group_IT_number 204
_symmetry_cell_setting cubic
_symmetry_Int_Tables_number 204
_symmetry_space_group_name_Hall '-I 2 2 3'
_symmetry_space_group_name_H-M 'I m -3'
_cell_angle_alpha 90
_cell_angle_beta 90
_cell_angle_gamma 90
_cell_formula_units_Z 2
_cell_length_a 7.34783(6)
_cell_length_b 7.34783(6)
_cell_length_c 7.34783(6)
_cell_measurement_temperature 300
_cell_volume 396.714(6)
_computing_cell_refinement 'RIETAN-FP (Izumi and Momma, 2007)'
_computing_molecular_graphics 'VESTA (Momma and Izumi, 2008)'
_computing_structure_refinement 'RIETAN-FP (Izumi and Momma, 2007)'
_diffrn_ambient_temperature 300
_diffrn_radiation_wavelength 0.420390
_diffrn_source synchrotron
_exptl_crystal_density_diffrn 6.2807
_exptl_crystal_F_000 694.00
_pd_calc_method 'Rietveld Refinement'
_pd_char_colour grey
_pd_meas_2theta_range_inc 0.0100
_pd_meas_2theta_range_max 79.0900
_pd_meas_2theta_range_min 0.0000
_pd_meas_number_of_points 7910
_pd_meas_scan_method step
_pd_proc_2theta_range_inc 0.0100
_pd_proc_2theta_range_max 40.0000
_pd_proc_2theta_range_min 4.0000
_pd_proc_ls_background_function 'Legendre polynomials'
_pd_proc_ls_pref_orient_corr ' ?'
_pd_proc_ls_profile_function 'split pseudo-Voigt function'
_pd_proc_ls_prof_R_factor 0.05163
_pd_proc_ls_prof_wR_expected 0.06053
_pd_proc_ls_prof_wR_factor 0.06549
_pd_spec_mount_mode reflection
_pd_spec_shape flat_sheet
_refine_diff_density_max 0.1
_refine_diff_density_min -0.1
_refine_ls_extinction_method none
_refine_ls_goodness_of_fit_all 1.0819
_refine_ls_matrix_type full
_refine_ls_number_constraints 0
_refine_ls_number_parameters 29
_refine_ls_number_restraints 0
_refine_ls_R_factor_all 0.01317
_refine_ls_R_Fsqd_factor 0.01430
_refine_ls_R_I_factor 0.01829
_refine_ls_shift/su_max 0.0
_refine_ls_weighting_details 1/<i>y</i>~i~
_refine_ls_weighting_scheme sigma
_cod_data_source_file ic402344m_si_003_03.cif
_cod_data_source_block single_phase
_cod_database_code 4336924

loop_
_symmetry_equiv_pos_site_id
_symmetry_equiv_pos_as_xyz
1 x,y,z
2 -x,-y,z
3 -x,y,-z
4 x,-y,-z
5 z,x,y
6 z,-x,-y
7 -z,-x,y
8 -z,x,-y
9 y,z,x
10 -y,z,-x
11 y,-z,-x
12 -y,-z,x
13 -x,-y,-z
14 x,y,-z
15 x,-y,z
16 -x,y,z
17 -z,-x,-y
18 -z,x,y
19 z,x,-y
20 z,-x,y
21 -y,-z,-x
22 y,-z,x
23 -y,z,x
24 y,z,-x
25 x+1/2,y+1/2,z+1/2
26 -x+1/2,-y+1/2,z+1/2
27 -x+1/2,y+1/2,-z+1/2
28 x+1/2,-y+1/2,-z+1/2
29 z+1/2,x+1/2,y+1/2
30 z+1/2,-x+1/2,-y+1/2
31 -z+1/2,-x+1/2,y+1/2
32 -z+1/2,x+1/2,-y+1/2
33 y+1/2,z+1/2,x+1/2
34 -y+1/2,z+1/2,-x+1/2
35 y+1/2,-z+1/2,-x+1/2
36 -y+1/2,-z+1/2,x+1/2
37 -x+1/2,-y+1/2,-z+1/2
38 x+1/2,y+1/2,-z+1/2
39 x+1/2,-y+1/2,z+1/2
40 -x+1/2,y+1/2,z+1/2
41 -z+1/2,-x+1/2,-y+1/2
42 -z+1/2,x+1/2,y+1/2
43 z+1/2,x+1/2,-y+1/2
44 z+1/2,-x+1/2,y+1/2
45 -y+1/2,-z+1/2,-x+1/2
46 y+1/2,-z+1/2,x+1/2
47 -y+1/2,z+1/2,x+1/2
48 y+1/2,z+1/2,-x+1/2

loop_
_atom_site_label
_atom_site_fract_x
_atom_site_fract_y
_atom_site_fract_z
_atom_site_occupancy
_atom_site_symmetry_multiplicity
_atom_site_Wyckoff_symbol
_atom_site_adp_type
_atom_site_U_iso_or_equiv
_atom_site_type_symbol
Nd1 0 0 0 1 2 a Uiso 0.0028(1) Nd
Cu1 0 0.5 0.5 1 6 b Uiso 0.0065(2) Cu
Fe1 0.25 0.25 0.25 1 8 c Uiso 0.0031(1) Fe
O1 0 0.3038(3) 0.1758(4) 1 24 g Uiso 0.0057(7) O

loop_
_atom_type_symbol
_atom_type_description
_atom_type_scat_dispersion_real
_atom_type_scat_dispersion_imag
_atom_type_scat_source
Nd Nd3+ -1.3322 1.1993 'International Tables for Crystallography, Vol. C'
Cu Cu2+ 0.1908 0.4852 'International Tables for Crystallography, Vol. C'
Fe Fe3+ 0.1554 0.3160 'International Tables for Crystallography, Vol. C'
O O- -0.0011 0.0019 'International Tables for Crystallography, Vol. C'

loop_
_geom_angle_atom_site_label_1
_geom_angle_atom_site_label_2
_geom_angle_atom_site_label_3
_geom_angle
_geom_angle_site_symmetry_1
_geom_angle_site_symmetry_3
O1 Nd1 O1 180 1_555 4_555
O1 Nd1 O1 119.9(1) 1_555 2_555
O1 Nd1 O1 60.1(1) 1_555 3_555
O1 Nd1 O1 64.31(3) 1_555 5_555
O1 Nd1 O1 115.69(3) 1_555 8_555
O1 Nd1 O1 115.69(3) 1_555 6_555
O1 Nd1 O1 64.31(3) 1_555 7_555
O1 Nd1 O1 64.31(3) 1_555 9_555
O1 Nd1 O1 115.69(3) 1_555 12_555
O1 Nd1 O1 64.31(3) 1_555 10_555
O1 Nd1 O1 115.69(3) 1_555 11_555
O1 Nd1 O1 60.1(1) 4_555 2_555
O1 Nd1 O1 119.9(1) 4_555 3_555
O1 Nd1 O1 115.69(3) 4_555 5_555
O1 Nd1 O1 64.31(3) 4_555 8_555
O1 Nd1 O1 64.31(3) 4_555 6_555
O1 Nd1 O1 115.69(3) 4_555 7_555
O1 Nd1 O1 115.69(3) 4_555 9_555
O1 Nd1 O1 64.31(3) 4_555 12_555
O1 Nd1 O1 115.69(3) 4_555 10_555
O1 Nd1 O1 64.31(3) 4_555 11_555
O1 Nd1 O1 180 2_555 3_555
O1 Nd1 O1 64.31(3) 2_555 5_555
O1 Nd1 O1 115.69(3) 2_555 8_555
O1 Nd1 O1 115.69(3) 2_555 6_555
O1 Nd1 O1 64.31(3) 2_555 7_555
O1 Nd1 O1 115.69(3) 2_555 9_555
O1 Nd1 O1 64.31(3) 2_555 12_555
O1 Nd1 O1 115.69(3) 2_555 10_555
O1 Nd1 O1 64.31(3) 2_555 11_555
O1 Nd1 O1 115.69(3) 3_555 5_555
O1 Nd1 O1 64.31(3) 3_555 8_555
O1 Nd1 O1 64.31(3) 3_555 6_555
O1 Nd1 O1 115.69(3) 3_555 7_555
O1 Nd1 O1 64.31(3) 3_555 9_555
O1 Nd1 O1 115.69(3) 3_555 12_555
O1 Nd1 O1 64.31(3) 3_555 10_555
O1 Nd1 O1 115.69(3) 3_555 11_555
O1 Nd1 O1 180 5_555 8_555
O1 Nd1 O1 119.9(1) 5_555 6_555
O1 Nd1 O1 60.1(1) 5_555 7_555
O1 Nd1 O1 64.31(3) 5_555 9_555
O1 Nd1 O1 115.69(3) 5_555 12_555
O1 Nd1 O1 115.69(3) 5_555 10_555
O1 Nd1 O1 64.31(3) 5_555 11_555
O1 Nd1 O1 60.1(1) 8_555 6_555
O1 Nd1 O1 119.9(1) 8_555 7_555
O1 Nd1 O1 115.69(3) 8_555 9_555
O1 Nd1 O1 64.31(3) 8_555 12_555
O1 Nd1 O1 64.31(3) 8_555 10_555
O1 Nd1 O1 115.69(3) 8_555 11_555
O1 Nd1 O1 180 6_555 7_555
O1 Nd1 O1 64.31(3) 6_555 9_555
O1 Nd1 O1 115.69(3) 6_555 12_555
O1 Nd1 O1 115.69(3) 6_555 10_555
O1 Nd1 O1 64.31(3) 6_555 11_555
O1 Nd1 O1 115.69(3) 7_555 9_555
O1 Nd1 O1 64.31(3) 7_555 12_555
O1 Nd1 O1 64.31(3) 7_555 10_555
O1 Nd1 O1 115.69(3) 7_555 11_555
O1 Nd1 O1 180 9_555 12_555
O1 Nd1 O1 119.9(1) 9_555 10_555
O1 Nd1 O1 60.1(1) 9_555 11_555
O1 Nd1 O1 60.1(1) 12_555 10_555
O1 Nd1 O1 119.9(1) 12_555 11_555
O1 Nd1 O1 180 10_555 11_555
O1 Cu1 O1 83.7(2) 36_555 34_555
O1 Cu1 O1 96.3(2) 36_555 35_455
O1 Cu1 O1 69.79(4) 36_555 1_555
O1 Cu1 O1 110.21(4) 36_555 2_565
O1 Cu1 O1 69.79(4) 36_555 3_556
O1 Cu1 O1 110.21(4) 36_555 4_566
O1 Cu1 O1 96.3(2) 34_555 33_455
O1 Cu1 O1 180.0000(1) 34_555 35_455
O1 Cu1 O1 110.21(4) 34_555 1_555
O1 Cu1 O1 69.79(4) 34_555 2_565
O1 Cu1 O1 110.21(4) 34_555 3_556
O1 Cu1 O1 69.79(4) 34_555 4_566
O1 Cu1 O1 83.7(2) 33_455 35_455
O1 Cu1 O1 110.21(4) 33_455 1_555
O1 Cu1 O1 69.79(4) 33_455 2_565
O1 Cu1 O1 110.21(4) 33_455 3_556
O1 Cu1 O1 69.79(4) 33_455 4_566
O1 Cu1 O1 69.79(4) 35_455 1_555
O1 Cu1 O1 110.21(4) 35_455 2_565
O1 Cu1 O1 69.79(4) 35_455 3_556
O1 Cu1 O1 110.21(4) 35_455 4_566
O1 Cu1 O1 62.4(1) 1_555 2_565
O1 Cu1 O1 117.6(1) 1_555 3_556
O1 Cu1 O1 117.6(1) 2_565 4_566
O1 Cu1 O1 62.4(1) 3_556 4_566
O1 Fe1 O1 89.1(1) 1_555 5_555
O1 Fe1 O1 90.9(1) 1_555 32_555
O1 Fe1 O1 89.1(1) 1_555 9_555
O1 Fe1 O1 90.9(1) 1_555 36_555
O1 Fe1 O1 90.9(1) 28_555 5_555
O1 Fe1 O1 89.1(1) 28_555 32_555
O1 Fe1 O1 90.9(1) 28_555 9_555
O1 Fe1 O1 89.1(1) 28_555 36_555
O1 Fe1 O1 89.1(1) 5_555 9_555
O1 Fe1 O1 90.9(1) 5_555 36_555
O1 Fe1 O1 90.9(1) 32_555 9_555
O1 Fe1 O1 89.1(1) 32_555 36_555
O1 Fe1 O1 180 9_555 36_555
Cu1 O1 Fe1 109.67(6) 29_454 1_555
Cu1 O1 Fe1 109.67(6) 29_454 16_555
Cu1 O1 Nd1 108.1(1) 29_454 1_555
Cu1 O1 O1 48.15(8) 29_454 3_555
Cu1 O1 O1 146.6(1) 29_454 5_555
Cu1 O1 O1 146.6(1) 29_454 7_555
Cu1 O1 O1 86.6(1) 29_454 9_555
Cu1 O1 O1 86.6(1) 29_454 10_555
Cu1 O1 Cu1 100.68(9) 29_454 1_555
Cu1 O1 O1 69.57(3) 29_454 32_555
Cu1 O1 O1 122.0(1) 29_454 36_555
Cu1 O1 O1 69.57(3) 29_454 30_455
Cu1 O1 O1 122.0(1) 29_454 35_455
Cu1 O1 O1 41.85(8) 29_454 2_565
Fe1 O1 Fe1 139.7(1) 1_555 16_555
Fe1 O1 Nd1 87.98(7) 1_555 1_555
Fe1 O1 O1 106.19(7) 1_555 3_555
Fe1 O1 O1 45.45(5) 1_555 5_555
Fe1 O1 O1 100.5(1) 1_555 7_555
Fe1 O1 O1 45.45(5) 1_555 9_555
Fe1 O1 O1 145.62(8) 1_555 10_555
Fe1 O1 Cu1 82.30(8) 1_555 1_555
Fe1 O1 O1 44.55(5) 1_555 32_555
Fe1 O1 O1 44.55(5) 1_555 36_555
Fe1 O1 O1 153.1(1) 1_555 30_455
Fe1 O1 O1 104.9(1) 1_555 35_455
Fe1 O1 O1 101.66(7) 1_555 2_565
Fe1 O1 Nd1 87.98(7) 16_555 1_555
Fe1 O1 O1 106.19(7) 16_555 3_555
Fe1 O1 O1 100.5(1) 16_555 5_555
Fe1 O1 O1 45.45(5) 16_555 7_555
Fe1 O1 O1 145.62(8) 16_555 9_555
Fe1 O1 O1 45.45(5) 16_555 10_555
Fe1 O1 Cu1 82.30(8) 16_555 1_555
Fe1 O1 O1 153.1(1) 16_555 32_555
Fe1 O1 O1 104.9(1) 16_555 36_555
Fe1 O1 O1 44.55(5) 16_555 30_455
Fe1 O1 O1 44.55(5) 16_555 35_455
Fe1 O1 O1 101.66(7) 16_555 2_565
Nd1 O1 O1 59.95(5) 1_555 3_555
Nd1 O1 O1 57.84(2) 1_555 5_555
Nd1 O1 O1 57.84(2) 1_555 7_555
Nd1 O1 O1 57.84(2) 1_555 9_555
Nd1 O1 O1 57.84(2) 1_555 10_555
Nd1 O1 Cu1 151.2(1) 1_555 1_555
Nd1 O1 O1 118.32(6) 1_555 32_555
Nd1 O1 O1 118.32(6) 1_555 36_555
Nd1 O1 O1 118.32(6) 1_555 30_455
Nd1 O1 O1 118.32(6) 1_555 35_455
Nd1 O1 O1 149.95(5) 1_555 2_565
O1 O1 O1 110.05(7) 3_555 5_555
O1 O1 O1 110.05(7) 3_555 7_555
O1 O1 O1 61.94(6) 3_555 9_555
O1 O1 O1 61.94(6) 3_555 10_555
O1 O1 Cu1 148.82(5) 3_555 1_555
O1 O1 O1 93.09(7) 3_555 32_555
O1 O1 O1 148.69(5) 3_555 36_555
O1 O1 O1 93.09(7) 3_555 30_455
O1 O1 O1 148.69(5) 3_555 35_455
O1 O1 O1 90 3_555 2_565
O1 O1 O1 56.1(1) 5_555 7_555
O1 O1 O1 60 5_555 9_555
O1 O1 O1 105.37(9) 5_555 10_555
O1 O1 Cu1 97.34(9) 5_555 1_555
O1 O1 O1 90 5_555 32_555
O1 O1 O1 60.52(6) 5_555 36_555
O1 O1 O1 143.5(1) 5_555 30_455
O1 O1 O1 89.7(1) 5_555 35_455
O1 O1 O1 144.41(1) 5_555 2_565
O1 O1 O1 105.37(9) 7_555 9_555
O1 O1 O1 60 7_555 10_555
O1 O1 Cu1 97.34(9) 7_555 1_555
O1 O1 O1 143.5(1) 7_555 32_555
O1 O1 O1 89.7(1) 7_555 36_555
O1 O1 O1 90 7_555 30_455
O1 O1 O1 60.52(6) 7_555 35_455
O1 O1 O1 144.41(1) 7_555 2_565
O1 O1 O1 108.81(2) 9_555 10_555
O1 O1 Cu1 125.44(2) 9_555 1_555
O1 O1 O1 60.52(6) 9_555 32_555
O1 O1 O1 90 9_555 36_555
O1 O1 O1 153.8(1) 9_555 30_455
O1 O1 O1 147.2(1) 9_555 35_455
O1 O1 O1 110.05(7) 9_555 2_565
O1 O1 Cu1 125.44(2) 10_555 1_555
O1 O1 O1 153.8(1) 10_555 32_555
O1 O1 O1 147.2(1) 10_555 36_555
O1 O1 O1 60.52(6) 10_555 30_455
O1 O1 O1 90 10_555 35_455
O1 O1 O1 110.05(7) 10_555 2_565
Cu1 O1 O1 71.72(8) 1_555 32_555
Cu1 O1 O1 40.64(7) 1_555 36_555
Cu1 O1 O1 71.72(8) 1_555 30_455
Cu1 O1 O1 40.64(7) 1_555 35_455
Cu1 O1 O1 58.82(5) 1_555 2_565
O1 O1 O1 59.0(1) 32_555 36_555
O1 O1 O1 117.4(1) 32_555 30_455
O1 O1 O1 111.6(1) 32_555 35_455
O1 O1 O1 58.87(5) 32_555 2_565
O1 O1 O1 111.6(1) 36_555 30_455
O1 O1 O1 62.25(9) 36_555 35_455
O1 O1 O1 86.91(7) 36_555 2_565
O1 O1 O1 59.0(1) 30_455 35_455
O1 O1 O1 58.87(5) 30_455 2_565
O1 O1 O1 86.91(7) 35_455 2_565

loop_
_geom_bond_atom_site_label_1
_geom_bond_atom_site_label_2
_geom_bond_distance
_geom_bond_site_symmetry_2
Nd1 O1 2.579(3) 1_555
Nd1 O1 2.579(3) 4_555
Nd1 O1 2.579(3) 2_555
Nd1 O1 2.579(3) 3_555
Nd1 O1 2.579(3) 5_555
Nd1 O1 2.579(3) 8_555
Nd1 O1 2.579(3) 6_555
Nd1 O1 2.579(3) 7_555
Nd1 O1 2.579(3) 9_555
Nd1 O1 2.579(3) 12_555
Nd1 O1 2.579(3) 10_555
Nd1 O1 2.579(3) 11_555
Cu1 O1 1.935(2) 36_555
Cu1 O1 1.935(2) 34_555
Cu1 O1 1.935(2) 33_455
Cu1 O1 1.935(2) 35_455
Cu1 O1 2.785(3) 1_555
Cu1 O1 2.785(3) 2_565
Cu1 O1 2.785(3) 3_556
Cu1 O1 2.785(3) 4_566
Fe1 O1 1.9566(8) 1_555
Fe1 O1 1.9566(8) 28_555
Fe1 O1 1.9566(8) 5_555
Fe1 O1 1.9566(8) 32_555
Fe1 O1 1.9566(8) 9_555
Fe1 O1 1.9566(8) 36_555
O1 Cu1 1.935(2) 29_454
O1 Fe1 1.9566(8) 1_555
O1 Fe1 1.9566(8) 16_555
O1 Nd1 2.579(3) 1_555
O1 O1 2.583(5) 3_555
O1 O1 2.745(3) 5_555
O1 O1 2.745(3) 7_555
O1 O1 2.745(3) 9_555
O1 O1 2.745(3) 10_555
O1 Cu1 2.785(3) 1_555
O1 O1 2.789(3) 32_555
O1 O1 2.789(3) 36_555
O1 O1 2.789(3) 30_455
O1 O1 2.789(3) 35_455
O1 O1 2.883(5) 2_565
